data_2011522
loop_
_publ_author_name
'Du, Miao'
'Bu, Xian-He'
'Leng, Xue-Bing'
'Guo, Ya-Mei'
'Zhang, Ruo-Hua'

_publ_section_title
;
 Bis(1,5-diazacyclooctane-<i>N</i>,<i>N</i>')nickel(II) dibromide
;
_journal_issue 11
_journal_name_full 'Acta Crystallographica Section C'
_journal_page_first 1314
_journal_page_last 1315
_journal_paper_doi 10.1107/S0108270100011598
_journal_volume 56
_journal_year 2000
_chemical_formula_iupac '[Ni(C12 H28 N4 )]Br2 '
_chemical_formula_moiety 'C12 H28  N4 Ni2+ ,  2Br -'
_chemical_formula_sum 'C12 H28 Br2 N4 Ni'
_chemical_formula_weight 446.91
_chemical_name_systematic ' Bis-(1,5-diazacyclooctane) nickel(II) bromide'
_space_group_IT_number 14
_symmetry_cell_setting monoclinic
_symmetry_space_group_name_Hall '-P 2yn'
_symmetry_space_group_name_H-M 'P 1 21/n 1'
_cell_angle_alpha 90.00
_cell_angle_beta 98.1210(10)
_cell_angle_gamma 90.00
_cell_formula_units_Z 2
_cell_length_a 7.1366(5)
_cell_length_b 16.0369(10)
_cell_length_c 7.4236(5)
_cell_measurement_reflns_used 3369
_cell_measurement_temperature 293(2)
_cell_measurement_theta_max 25.02
_cell_measurement_theta_min 3.05
_cell_volume 841.10(10)
_computing_cell_refinement 'SMART1000 software'
_computing_data_collection 'SMART1000 software (Bruker, 1998)'
_computing_data_reduction 'SAINT (Bruker, 1996)'
_computing_molecular_graphics 'XP (Sheldrick, 1997)'
_computing_structure_refinement 'SHELXL97 (Sheldrick, 1997)'
_computing_structure_solution 'SHELXS97 (Sheldrick, 1997)'
_diffrn_measurement_device 'BRUKER SMART 1000'
_diffrn_measurement_method \w
_diffrn_radiation_type 'Mo K\a'
_diffrn_radiation_wavelength .71073
_diffrn_reflns_av_R_equivalents .0225
_diffrn_reflns_limit_h_max 8
_diffrn_reflns_limit_h_min -6
_diffrn_reflns_limit_k_max 19
_diffrn_reflns_limit_k_min -12
_diffrn_reflns_limit_l_max 8
_diffrn_reflns_limit_l_min -8
_diffrn_reflns_number 3428
_diffrn_reflns_theta_max 25.02
_diffrn_standards_decay_% none
_diffrn_standards_interval_count none
_diffrn_standards_number none
_exptl_absorpt_coefficient_mu 5.898
_exptl_absorpt_correction_T_max .3850
_exptl_absorpt_correction_T_min .3208
_exptl_absorpt_correction_type integration
_exptl_absorpt_process_details '(Stout & Jensen, 1968)'
_exptl_crystal_colour yellow
_exptl_crystal_density_diffrn 1.765
_exptl_crystal_density_meas ?
_exptl_crystal_description prism
_exptl_crystal_F_000 452
_exptl_crystal_size_max .25
_exptl_crystal_size_mid .20
_exptl_crystal_size_min .15
_refine_diff_density_max .281
_refine_diff_density_min -.518
_refine_ls_extinction_coef none
_refine_ls_extinction_method SHELXL
_refine_ls_goodness_of_fit_ref 1.146
_refine_ls_hydrogen_treatment noref
_refine_ls_number_parameters 88
_refine_ls_number_reflns 1480
_refine_ls_R_factor_gt .0253
_refine_ls_shift/su_max .001
_refine_ls_shift/su_mean .000
_refine_ls_structure_factor_coef Fsqd
_refine_ls_weighting_details 'w = 1/[\s^2^(Fo^2^)+(0.0348P)^2^+0.2883P] P=(Fo^2^+2Fc^2^)/3'
_refine_ls_weighting_scheme calc
_refine_ls_wR_factor_ref .0649
_reflns_number_gt 1384
_reflns_number_total 1480
_reflns_threshold_expression I>2.0\s(I)
_cod_data_source_file oa1103.cif
_cod_data_source_block I
_cod_depositor_comments
;
The following automatic conversions were performed:

'_exptl_crystal_density_meas' value 'not measured' was changed to '?'
- the value is perceived as not measured.

Automatic conversion script
Id: cif_fix_values 3008 2015-01-20 13:52:24Z robertas 
;
_cod_original_sg_symbol_H-M 'P 21/n'
_cod_database_code 2011522
_cod_database_fobs_code 2011522

loop_
_symmetry_equiv_pos_as_xyz
'x, y, z'
'-x+1/2, y+1/2, -z+1/2'
'-x, -y, -z'
'x-1/2, -y-1/2, z-1/2'

loop_
_atom_site_label
_atom_site_fract_x
_atom_site_fract_y
_atom_site_fract_z
_atom_site_U_iso_or_equiv
_atom_site_adp_type
_atom_site_type_symbol
Ni1 .0000 .0000 .0000 .02636(14) Uani Ni
Br1 .52869(4) .116356(18) .65661(4) .04148(13) Uani Br
C1 .3249(4) .09520(17) .1250(4) .0355(6) Uani C
C2 .2448(4) .17528(17) .0382(4) .0389(6) Uani C
C3 .0766(4) .16347(17) -.1090(4) .0393(6) Uani C
C4 .0871(4) .0859(2) .3427(4) .0405(6) Uani C
C5 -.1210(4) .10267(19) .2818(4) .0448(7) Uani C
C6 -.1599(4) .15379(18) .1094(4) .0405(6) Uani C
N1 .1795(3) .04286(13) .1985(3) .0309(5) Uani N
N2 -.0791(3) .11435(12) -.0456(3) .0326(5) Uani N
H1A .3805 .0631 .0352 .043 Uiso H
H1B .4249 .1087 .2232 .043 Uiso H
H1C .2418 -.0021 .2528 .037 Uiso H
H2A .3440 .2040 -.0140 .047 Uiso H
H2B .2069 .2109 .1324 .047 Uiso H
H2C -.1747 .1129 -.1406 .039 Uiso H
H3A .0282 .2177 -.1504 .047 Uiso H
H3B .1183 .1352 -.2118 .047 Uiso H
H4A .1513 .1384 .3737 .049 Uiso H
H4B .1007 .0516 .4512 .049 Uiso H
H5A -.1867 .0498 .2625 .054 Uiso H
H5B -.1725 .1317 .3784 .054 Uiso H
H6A -.2956 .1602 .0763 .049 Uiso H
H6B -.1057 .2089 .1318 .049 Uiso H

loop_
_atom_site_aniso_label
_atom_site_aniso_U_11
_atom_site_aniso_U_22
_atom_site_aniso_U_33
_atom_site_aniso_U_12
_atom_site_aniso_U_13
_atom_site_aniso_U_23
_atom_site_aniso_type_symbol
Ni1 .0243(2) .0231(2) .0301(3) .00039(16) -.00159(17) -.00005(17) Ni
Br1 .03660(18) .0417(2) .0433(2) .00719(11) -.00423(13) .00298(11) Br
C1 .0242(12) .0383(15) .0437(16) -.0034(11) .0037(11) -.0026(12) C
C2 .0307(13) .0339(15) .0534(18) -.0048(11) .0100(12) .0028(12) C
C3 .0380(14) .0352(15) .0445(16) -.0003(12) .0055(12) .0091(12) C
C4 .0430(15) .0477(16) .0310(14) -.0083(13) .0058(12) -.0036(12) C
C5 .0407(16) .0522(18) .0439(17) -.0050(13) .0143(13) -.0102(14) C
C6 .0285(13) .0353(15) .0579(18) .0026(11) .0071(12) -.0074(13) C
N1 .0289(10) .0280(11) .0342(12) -.0006(9) -.0006(9) .0031(9) N
N2 .0285(11) .0279(11) .0390(13) .0011(8) -.0038(9) -.0003(9) N

loop_
_atom_type_symbol
_atom_type_description
_atom_type_scat_dispersion_real
_atom_type_scat_dispersion_imag
_atom_type_scat_source
C C .0033 .0016 'International Tables Vol C Tables 4.2.6.8 and 6.1.1.4'
H H .0000 .0000 'International Tables Vol C Tables 4.2.6.8 and 6.1.1.4'
N N .0061 .0033 'International Tables Vol C Tables 4.2.6.8 and 6.1.1.4'
Ni Ni .3393 1.1124 'International Tables Vol C Tables 4.2.6.8 and 6.1.1.4'
Br Br -.2901 2.4595 'International Tables Vol C Tables 4.2.6.8 and 6.1.1.4'

loop_
_geom_angle_atom_site_label_1
_geom_angle_atom_site_label_2
_geom_angle_atom_site_label_3
_geom_angle_site_symmetry_1
_geom_angle_site_symmetry_3
_geom_angle
_geom_angle_publ_flag
N2 Ni1 N2 3 . 180.00(13) no
N2 Ni1 N1 3 3 86.68(9) yes
N2 Ni1 N1 . 3 93.32(9) yes
N2 Ni1 N1 3 . 93.32(9) no
N2 Ni1 N1 . . 86.68(9) no
N1 Ni1 N1 3 . 180.00(15) no
C1 N1 C4 . . 113.5(2) no
C1 N1 Ni1 . . 109.84(17) no
C4 N1 Ni1 . . 113.29(16) no
N1 C1 C2 . . 113.1(2) yes
C1 C2 C3 . . 114.4(2) yes
N1 C4 C5 . . 112.3(2) yes
N2 C3 C2 . . 112.8(2) yes
C3 N2 C6 . . 113.9(2) yes
C3 N2 Ni1 . . 110.10(17) no
C6 N2 Ni1 . . 113.61(17) no
N2 C6 C5 . . 112.1(2) yes
C6 C5 C4 . . 113.8(2) yes

loop_
_geom_bond_atom_site_label_1
_geom_bond_atom_site_label_2
_geom_bond_site_symmetry_2
_geom_bond_distance
_geom_bond_publ_flag
Ni1 N2 3 1.935(2) no
Ni1 N2 . 1.935(2) yes
Ni1 N1 3 1.937(2) no
Ni1 N1 . 1.937(2) yes
C1 C2 . 1.512(4) yes
C2 C3 . 1.517(4) yes
C4 C5 . 1.514(4) yes
C6 C5 . 1.512(4) yes
N1 C1 . 1.496(3) yes
N1 C4 . 1.502(4) yes
N2 C6 . 1.498(4) yes
C3 N2 . 1.492(3) yes
